data_7158281
loop_
_publ_author_name
'Chinnabattigalla, Sreenivasulu'
'Choudhury, Aditya'
'Gedu, Satyanarayana'

_publ_section_title
;
 [Pd]-Catalyzed <i>para</i>-selective allylation of phenols: access to
 4-[(<i>E</i>)-3-aryl/alkylprop-2-enyl]phenols.
;
_journal_issue 38
_journal_name_full 'Organic &amp; biomolecular chemistry'
_journal_page_first 8259
_journal_page_last 8263
_journal_paper_doi 10.1039/d1ob01489g
_journal_volume 19
_journal_year 2021
_chemical_formula_moiety 'C17 H18 O'
_chemical_formula_sum 'C17 H18 O'
_chemical_formula_weight 238.31
_chemical_name_systematic GSCBS5_265
_space_group_crystal_system triclinic
_space_group_IT_number 2
_space_group_name_Hall '-P 1'
_space_group_name_H-M_alt 'P -1'
_atom_sites_solution_hydrogens geom
_atom_sites_solution_primary dual
_audit_creation_date 2020-12-17
_audit_creation_method
;
Olex2 1.3
(compiled 2020.11.12 svn.r5f609507 for OlexSys, GUI svn.r6226)
;
_audit_update_record
;
2021-04-14 deposited with the CCDC.	2021-09-06 downloaded from the CCDC.
;
_cell_angle_alpha 72.77(5)
_cell_angle_beta 90
_cell_angle_gamma 90
_cell_formula_units_Z 4
_cell_length_a 4.787(7)
_cell_length_b 13.87(2)
_cell_length_c 21.66(2)
_cell_measurement_reflns_used 194
_cell_measurement_temperature 273.15
_cell_measurement_theta_max 17.32
_cell_measurement_theta_min 2.94
_cell_volume 1374(3)
_computing_cell_refinement 'SAINT V8.40A (Bruker, 2019)'
_computing_data_reduction 'SAINT V8.40A (Bruker, 2019)'
_computing_molecular_graphics 'Olex2 1.3 (Dolomanov et al., 2009)'
_computing_publication_material 'Olex2 1.3 (Dolomanov et al., 2009)'
_computing_structure_refinement 'SHELXL 2018/3 (Sheldrick, 2015)'
_computing_structure_solution 'SHELXT 2018/2 (Sheldrick, 2018)'
_diffrn_ambient_temperature 273.15
_diffrn_measured_fraction_theta_full 0.936
_diffrn_measured_fraction_theta_max 0.889
_diffrn_measurement_device_type 'Bruker APEX-II CCD'
_diffrn_measurement_method '\f and \w scans'
_diffrn_radiation_type MoK\a
_diffrn_radiation_wavelength 0.71073
_diffrn_reflns_av_R_equivalents 0.2286
_diffrn_reflns_av_unetI/netI 0.8537
_diffrn_reflns_Laue_measured_fraction_full 0.936
_diffrn_reflns_Laue_measured_fraction_max 0.889
_diffrn_reflns_limit_h_max 5
_diffrn_reflns_limit_h_min -6
_diffrn_reflns_limit_k_max 12
_diffrn_reflns_limit_k_min -17
_diffrn_reflns_limit_l_max 26
_diffrn_reflns_limit_l_min -23
_diffrn_reflns_number 7877
_diffrn_reflns_point_group_measured_fraction_full 0.936
_diffrn_reflns_point_group_measured_fraction_max 0.889
_diffrn_reflns_theta_full 25.242
_diffrn_reflns_theta_max 26.860
_diffrn_reflns_theta_min 1.969
_diffrn_source_current 1.4
_diffrn_source_power 0.07
_diffrn_source_voltage 50.0
_diffrn_standards_number 0
_exptl_absorpt_coefficient_mu 0.070
_exptl_absorpt_correction_T_max 0.7455
_exptl_absorpt_correction_T_min 0.5774
_exptl_absorpt_correction_type none
_exptl_absorpt_process_details
;
SADABS-2016/2 (Bruker,2016/2) was used for absorption correction.
wR2(int) was 0.1039 before and 0.0612 after correction.
The Ratio of minimum to maximum transmission is 0.7745.
The \l/2 correction factor is Not present.
;
_exptl_crystal_colour 'clear light yellow'
_exptl_crystal_colour_lustre clear
_exptl_crystal_colour_modifier light
_exptl_crystal_colour_primary yellow
_exptl_crystal_density_diffrn 1.153
_exptl_crystal_description block
_exptl_crystal_F_000 512
_exptl_crystal_recrystallization_method 'DCM +Hexane'
_exptl_crystal_size_max 0.24
_exptl_crystal_size_mid 0.21
_exptl_crystal_size_min 0.12
_refine_diff_density_max 0.200
_refine_diff_density_min -0.247
_refine_diff_density_rms 0.054
_refine_ls_extinction_coef 0.050(11)
_refine_ls_extinction_expression Fc^*^=kFc[1+0.001xFc^2^\l^3^/sin(2\q)]^-1/4^
_refine_ls_extinction_method 'SHELXL-2018/3 (Sheldrick 2018)'
_refine_ls_goodness_of_fit_ref 0.838
_refine_ls_hydrogen_treatment constr
_refine_ls_matrix_type full
_refine_ls_number_parameters 332
_refine_ls_number_reflns 5234
_refine_ls_number_restraints 0
_refine_ls_restrained_S_all 0.838
_refine_ls_R_factor_all 0.5151
_refine_ls_R_factor_gt 0.1342
_refine_ls_shift/su_max 0.002
_refine_ls_shift/su_mean 0.000
_refine_ls_structure_factor_coef Fsqd
_refine_ls_weighting_details 'w=1/[\s^2^(Fo^2^)] where P=(Fo^2^+2Fc^2^)/3'
_refine_ls_weighting_scheme calc
_refine_ls_wR_factor_gt 0.2736
_refine_ls_wR_factor_ref 0.5038
_reflns_Friedel_coverage 0.000
_reflns_number_gt 745
_reflns_number_total 5234
_reflns_threshold_expression 'I > 2\s(I)'
_cod_data_source_file d1ob01489g2.cif
_cod_data_source_block mo_gscbs5_265_2_0ma
_cod_depositor_comments
;
Adding full bibliography for 7158281--7158283.cif.

2024-06-28
Z value and formula fixed to values more according to usual
chemical conventions.                 miguel
;
_cod_original_formula_sum 'C34 H36 O2'
_cod_original_formula_weight 476.63
_cod_original_formula_moiety '2(C17 H18 O)'
_cod_original_formula_units_Z 2
_cod_original_cell_volume 1373(3)
_cod_database_code 7158281
_shelx_shelxl_version_number 2018/3
_shelx_space_group_comment
;
The symmetry employed for this shelxl refinement is uniquely defined
by the following loop, which should always be used as a source of
symmetry information in preference to the above space-group names.
They are only intended as comments.
;
_olex2_refinement_description
;
1. Fixed Uiso
 At 1.2 times of:
  All C(H) groups, All C(H,H) groups
 At 1.5 times of:
  All C(H,H,H) groups, All O(H) groups
2.a Secondary CH2 refined with riding coordinates:
 C24(H24A,H24B), C7(H7A,H7B)
2.b Aromatic/amide H refined with riding coordinates:
 C20(H20), C3(H3), C4(H4), C23(H23), C6(H6), C26(H26), C9(H9), C25(H25),
 C21(H21), C8(H8), C32(H32), C15(H15), C12(H12), C29(H29), C30(H30), C13(H13),
 C14(H14), C31(H31)
2.c Idealised Me refined as rotating group:
 C17(H17A,H17B,H17C), C34(H34A,H34B,H34C), C33(H33A,H33B,H33C), C16(H16A,H16B,
 H16C)
2.d Idealised tetrahedral OH refined as rotating group:
 O2(H2), O1(H1)
;
_olex2_exptl_crystal_mounting_method 'IN ACRYOLOOP WITH MINERAL OIL'
_olex2_submission_original_sample_id GSCBS5_265
_olex2_submission_special_instructions 'No special instructions were received'

loop_
_space_group_symop_operation_xyz
'x, y, z'
'-x, -y, -z'

loop_
_atom_site_label
_atom_site_type_symbol
_atom_site_fract_x
_atom_site_fract_y
_atom_site_fract_z
_atom_site_U_iso_or_equiv
_atom_site_adp_type
_atom_site_occupancy
_atom_site_site_symmetry_order
_atom_site_calc_flag
_atom_site_refinement_flags_posn
_atom_site_refinement_flags_adp
_atom_site_refinement_flags_occupancy
_atom_site_disorder_assembly
_atom_site_disorder_group
O2 O 0.1777(17) 0.7526(8) 0.5321(4) 0.076(3) Uani 1 1 d . . . . .
H2 H 0.058298 0.761677 0.503794 0.115 Uiso 1 1 calc R U . . .
O1 O 0.6755(17) 0.7474(7) 0.4677(4) 0.072(3) Uani 1 1 d . . . . .
H1 H 0.564858 0.733038 0.497973 0.107 Uiso 1 1 calc R U . . .
C1 C 0.585(3) 0.7072(11) 0.4208(6) 0.057(4) Uani 1 1 d . . . . .
C18 C 0.086(3) 0.7931(12) 0.5804(7) 0.057(4) Uani 1 1 d . . . . .
C20 C 0.107(3) 0.7937(13) 0.6857(7) 0.075(5) Uani 1 1 d . . . . .
H20 H 0.177194 0.767202 0.727415 0.090 Uiso 1 1 calc R U . . .
C3 C 0.604(3) 0.7049(11) 0.3126(6) 0.067(4) Uani 1 1 d . . . . .
H3 H 0.671527 0.730344 0.270647 0.080 Uiso 1 1 calc R U . . .
C4 C 0.410(3) 0.6266(11) 0.3266(7) 0.068(4) Uani 1 1 d . . . . .
H4 H 0.349716 0.601201 0.293732 0.081 Uiso 1 1 calc R U . . .
C2 C 0.697(2) 0.7458(12) 0.3605(6) 0.065(4) Uani 1 1 d . . . . .
C23 C -0.096(3) 0.8728(13) 0.5672(7) 0.067(5) Uani 1 1 d . . . . .
H23 H -0.157768 0.899975 0.524904 0.081 Uiso 1 1 calc R U . . .
C5 C 0.309(2) 0.5868(11) 0.3868(7) 0.064(4) Uani 1 1 d . . . . .
C6 C 0.400(2) 0.6264(11) 0.4355(6) 0.062(4) Uani 1 1 d . . . . .
H6 H 0.336277 0.598887 0.477688 0.074 Uiso 1 1 calc R U . . .
C19 C 0.204(3) 0.7533(12) 0.6389(7) 0.064(4) Uani 1 1 d . . . . .
C24 C 0.412(2) 0.6696(11) 0.6563(6) 0.064(4) Uani 1 1 d . . . . .
H24A H 0.596371 0.698777 0.655141 0.077 Uiso 1 1 calc R U . . .
H24B H 0.406320 0.635143 0.623282 0.077 Uiso 1 1 calc R U . . .
C22 C -0.189(3) 0.9140(12) 0.6129(8) 0.064(4) Uani 1 1 d . . . . .
C7 C 0.907(2) 0.8308(11) 0.3438(6) 0.069(4) Uani 1 1 d . . . . .
H7A H 0.898489 0.865386 0.376729 0.083 Uiso 1 1 calc R U . . .
H7B H 1.092803 0.801975 0.345530 0.083 Uiso 1 1 calc R U . . .
C26 C 0.545(3) 0.5766(11) 0.7686(7) 0.071(5) Uani 1 1 d . . . . .
H26 H 0.700354 0.618666 0.762890 0.085 Uiso 1 1 calc R U . . .
C9 C 1.038(3) 0.9285(13) 0.2314(9) 0.083(5) Uani 1 1 d . . . . .
H9 H 1.200939 0.890489 0.238089 0.100 Uiso 1 1 calc R U . . .
C25 C 0.372(3) 0.5904(12) 0.7225(8) 0.081(5) Uani 1 1 d . . . . .
H25 H 0.212712 0.550347 0.729071 0.098 Uiso 1 1 calc R U . . .
C21 C -0.088(3) 0.8717(14) 0.6751(8) 0.084(5) Uani 1 1 d . . . . .
H21 H -0.149414 0.894808 0.708952 0.100 Uiso 1 1 calc R U . . .
C8 C 0.869(3) 0.9067(12) 0.2795(9) 0.083(5) Uani 1 1 d . . . . .
H8 H 0.702772 0.942845 0.273430 0.099 Uiso 1 1 calc R U . . .
C17 C 0.099(2) 0.5010(10) 0.4051(6) 0.076(5) Uani 1 1 d . . . . .
H17A H -0.084693 0.527895 0.406837 0.114 Uiso 1 1 calc R U . . .
H17B H 0.146294 0.455698 0.446661 0.114 Uiso 1 1 calc R U . . .
H17C H 0.102560 0.465231 0.373364 0.114 Uiso 1 1 calc R U . . .
C10 C 1.016(4) 1.0039(17) 0.1670(10) 0.089(6) Uani 1 1 d . . . . .
C34 C -0.399(3) 0.9997(12) 0.5975(7) 0.090(5) Uani 1 1 d . . . . .
H34A H -0.383555 1.037984 0.552760 0.135 Uiso 1 1 calc R U . . .
H34B H -0.362490 1.042776 0.624017 0.135 Uiso 1 1 calc R U . . .
H34C H -0.584606 0.972560 0.605950 0.135 Uiso 1 1 calc R U . . .
C27 C 0.514(3) 0.4989(13) 0.8298(7) 0.074(5) Uani 1 1 d . . . . .
C32 C 0.347(4) 0.4133(17) 0.8377(9) 0.107(6) Uani 1 1 d . . . . .
H32 H 0.260669 0.405882 0.800849 0.128 Uiso 1 1 calc R U . . .
C28 C 0.637(4) 0.5052(17) 0.8838(10) 0.108(7) Uani 1 1 d . . . . .
C11 C 1.153(4) 0.993(2) 0.1158(13) 0.120(7) Uani 1 1 d . . . . .
C15 C 0.838(5) 1.086(2) 0.1644(9) 0.119(8) Uani 1 1 d . . . . .
H15 H 0.753062 1.089742 0.202191 0.143 Uiso 1 1 calc R U . . .
C12 C 1.111(4) 1.073(2) 0.0554(11) 0.128(8) Uani 1 1 d . . . . .
H12 H 1.202091 1.072418 0.017598 0.153 Uiso 1 1 calc R U . . .
C29 C 0.616(5) 0.433(2) 0.9426(12) 0.152(10) Uani 1 1 d . . . . .
H29 H 0.716489 0.438324 0.978107 0.182 Uiso 1 1 calc R U . . .
C30 C 0.443(6) 0.350(2) 0.9478(11) 0.153(11) Uani 1 1 d . . . . .
H30 H 0.422486 0.300561 0.987343 0.184 Uiso 1 1 calc R U . . .
C13 C 0.932(6) 1.151(2) 0.0564(13) 0.150(9) Uani 1 1 d . . . . .
H13 H 0.908369 1.203162 0.018087 0.179 Uiso 1 1 calc R U . . .
C14 C 0.787(5) 1.158(2) 0.1087(14) 0.147(9) Uani 1 1 d . . . . .
H14 H 0.660685 1.209985 0.106265 0.176 Uiso 1 1 calc R U . . .
C31 C 0.298(4) 0.3408(19) 0.8935(13) 0.154(9) Uani 1 1 d . . . . .
H31 H 0.175780 0.287756 0.896010 0.185 Uiso 1 1 calc R U . . .
C33 C 0.830(3) 0.5919(16) 0.8846(8) 0.138(8) Uani 1 1 d . . . . .
H33A H 0.912693 0.619408 0.842590 0.206 Uiso 1 1 calc R U . . .
H33B H 0.975149 0.567473 0.915991 0.206 Uiso 1 1 calc R U . . .
H33C H 0.725589 0.643478 0.895574 0.206 Uiso 1 1 calc R U . . .
C16 C 1.336(4) 0.9094(16) 0.1162(8) 0.127(7) Uani 1 1 d . . . . .
H16A H 1.490892 0.908276 0.144394 0.190 Uiso 1 1 calc R U . . .
H16B H 1.402771 0.917564 0.073158 0.190 Uiso 1 1 calc R U . . .
H16C H 1.233903 0.847180 0.131145 0.190 Uiso 1 1 calc R U . . .

loop_
_atom_site_aniso_label
_atom_site_aniso_U_11
_atom_site_aniso_U_22
_atom_site_aniso_U_33
_atom_site_aniso_U_23
_atom_site_aniso_U_13
_atom_site_aniso_U_12
O2 0.064(7) 0.108(9) 0.054(6) -0.018(6) 0.001(5) -0.005(6)
O1 0.065(7) 0.097(8) 0.059(6) -0.033(6) 0.015(5) -0.023(5)
C1 0.056(9) 0.090(13) 0.030(8) -0.027(8) 0.001(7) 0.002(8)
C18 0.046(9) 0.068(12) 0.059(11) -0.023(9) 0.011(8) -0.012(8)
C20 0.045(10) 0.095(15) 0.071(12) -0.002(10) 0.005(8) -0.017(9)
C3 0.079(11) 0.072(12) 0.041(9) -0.004(8) 0.008(7) 0.002(9)
C4 0.064(10) 0.066(12) 0.074(11) -0.022(9) 0.017(8) -0.020(8)
C2 0.045(9) 0.115(14) 0.040(9) -0.031(9) 0.004(7) 0.007(9)
C23 0.032(9) 0.090(14) 0.069(11) -0.009(10) -0.009(8) -0.011(9)
C5 0.040(8) 0.085(12) 0.062(10) -0.012(9) -0.001(7) -0.012(8)
C6 0.040(8) 0.087(13) 0.057(9) -0.021(9) 0.018(7) -0.022(8)
C19 0.059(10) 0.085(13) 0.052(10) -0.025(9) 0.002(8) 0.007(9)
C24 0.039(8) 0.087(13) 0.074(11) -0.035(9) 0.006(7) -0.007(8)
C22 0.037(9) 0.076(13) 0.082(12) -0.030(10) 0.017(9) -0.017(8)
C7 0.049(9) 0.090(13) 0.064(10) -0.016(9) 0.009(7) -0.012(8)
C26 0.086(12) 0.076(13) 0.050(10) -0.018(9) 0.015(8) -0.020(9)
C9 0.074(12) 0.075(14) 0.103(15) -0.029(12) -0.005(10) -0.001(9)
C25 0.059(11) 0.103(15) 0.088(12) -0.037(11) 0.015(9) -0.017(9)
C21 0.053(11) 0.122(17) 0.084(13) -0.044(11) -0.006(9) -0.019(10)
C8 0.073(12) 0.066(13) 0.109(15) -0.025(11) -0.009(10) -0.021(9)
C17 0.046(9) 0.074(12) 0.110(12) -0.029(9) 0.021(8) -0.010(8)
C10 0.070(13) 0.087(18) 0.102(17) -0.016(14) 0.011(12) -0.014(11)
C34 0.064(11) 0.113(16) 0.096(12) -0.037(11) 0.011(8) -0.008(10)
C27 0.104(13) 0.067(14) 0.057(11) -0.029(10) -0.010(10) 0.014(10)
C32 0.120(16) 0.091(17) 0.099(16) -0.013(13) 0.030(11) 0.009(13)
C28 0.106(15) 0.13(2) 0.069(14) 0.000(14) -0.017(11) 0.029(13)
C11 0.089(16) 0.16(2) 0.11(2) -0.041(19) 0.020(14) -0.002(14)
C15 0.14(2) 0.13(2) 0.069(14) -0.007(15) -0.034(13) -0.023(16)
C12 0.117(19) 0.16(3) 0.104(19) -0.034(19) 0.008(13) -0.023(16)
C29 0.18(3) 0.16(3) 0.11(2) -0.03(2) -0.050(17) 0.032(19)
C30 0.18(3) 0.17(3) 0.064(16) 0.029(17) 0.004(16) 0.10(2)
C13 0.17(3) 0.12(2) 0.14(3) -0.002(19) 0.020(19) -0.028(18)
C14 0.13(2) 0.18(3) 0.12(2) -0.04(2) 0.007(18) -0.005(16)
C31 0.15(2) 0.15(2) 0.13(2) 0.018(19) 0.022(17) -0.002(15)
C33 0.109(15) 0.18(2) 0.142(18) -0.068(16) -0.028(13) -0.008(15)
C16 0.113(15) 0.17(2) 0.111(15) -0.062(15) 0.055(11) -0.029(15)

loop_
_atom_type_symbol
_atom_type_description
_atom_type_scat_dispersion_real
_atom_type_scat_dispersion_imag
_atom_type_scat_source
C C 0.0033 0.0016 'International Tables Vol C Tables 4.2.6.8 and 6.1.1.4'
H H 0.0000 0.0000 'International Tables Vol C Tables 4.2.6.8 and 6.1.1.4'
O O 0.0106 0.0060 'International Tables Vol C Tables 4.2.6.8 and 6.1.1.4'

loop_
_geom_angle_atom_site_label_1
_geom_angle_atom_site_label_2
_geom_angle_atom_site_label_3
_geom_angle
_geom_angle_site_symmetry_1
_geom_angle_site_symmetry_3
_geom_angle_publ_flag
C18 O2 H2 109.5 . . ?
C1 O1 H1 109.5 . . ?
O1 C1 C6 120.6(12) . . ?
C2 C1 O1 117.1(13) . . ?
C2 C1 C6 122.1(12) . . ?
C23 C18 O2 121.5(14) . . ?
C19 C18 O2 115.3(15) . . ?
C19 C18 C23 123.1(14) . . ?
C19 C20 H20 117.7 . . ?
C19 C20 C21 124.6(15) . . ?
C21 C20 H20 117.7 . . ?
C4 C3 H3 119.6 . . ?
C4 C3 C2 120.9(13) . . ?
C2 C3 H3 119.6 . . ?
C3 C4 H4 119.3 . . ?
C5 C4 C3 121.5(13) . . ?
C5 C4 H4 119.3 . . ?
C1 C2 C3 117.1(13) . . ?
C1 C2 C7 123.1(12) . . ?
C3 C2 C7 119.8(13) . . ?
C18 C23 H23 118.5 . . ?
C22 C23 C18 123.1(14) . . ?
C22 C23 H23 118.5 . . ?
C4 C5 C6 118.6(13) . . ?
C4 C5 C17 123.8(13) . . ?
C6 C5 C17 117.6(13) . . ?
C1 C6 C5 119.7(12) . . ?
C1 C6 H6 120.1 . . ?
C5 C6 H6 120.1 . . ?
C18 C19 C20 114.0(15) . . ?
C18 C19 C24 126.2(15) . . ?
C20 C19 C24 119.7(14) . . ?
C19 C24 H24A 108.2 . . ?
C19 C24 H24B 108.2 . . ?
C19 C24 C25 116.3(12) . . ?
H24A C24 H24B 107.4 . . ?
C25 C24 H24A 108.2 . . ?
C25 C24 H24B 108.2 . . ?
C23 C22 C21 116.4(16) . . ?
C23 C22 C34 122.1(15) . . ?
C21 C22 C34 121.5(17) . . ?
C2 C7 H7A 108.5 . . ?
C2 C7 H7B 108.5 . . ?
H7A C7 H7B 107.5 . . ?
C8 C7 C2 115.3(11) . . ?
C8 C7 H7A 108.5 . . ?
C8 C7 H7B 108.5 . . ?
C25 C26 H26 118.3 . . ?
C25 C26 C27 123.5(15) . . ?
C27 C26 H26 118.3 . . ?
C8 C9 H9 114.6 . . ?
C8 C9 C10 130.8(18) . . ?
C10 C9 H9 114.6 . . ?
C24 C25 H25 118.2 . . ?
C26 C25 C24 123.7(14) . . ?
C26 C25 H25 118.2 . . ?
C20 C21 H21 120.7 . . ?
C22 C21 C20 118.5(16) . . ?
C22 C21 H21 120.7 . . ?
C7 C8 H8 116.0 . . ?
C9 C8 C7 128.0(17) . . ?
C9 C8 H8 116.0 . . ?
C5 C17 H17A 109.5 . . ?
C5 C17 H17B 109.5 . . ?
C5 C17 H17C 109.5 . . ?
H17A C17 H17B 109.5 . . ?
H17A C17 H17C 109.5 . . ?
H17B C17 H17C 109.5 . . ?
C11 C10 C9 122(2) . . ?
C11 C10 C15 124(2) . . ?
C15 C10 C9 115(2) . . ?
C22 C34 H34A 109.5 . . ?
C22 C34 H34B 109.5 . . ?
C22 C34 H34C 109.5 . . ?
H34A C34 H34B 109.5 . . ?
H34A C34 H34C 109.5 . . ?
H34B C34 H34C 109.5 . . ?
C32 C27 C26 123.2(15) . . ?
C28 C27 C26 122.1(18) . . ?
C28 C27 C32 114.7(18) . . ?
C27 C32 H32 116.9 . . ?
C31 C32 C27 126(2) . . ?
C31 C32 H32 116.9 . . ?
C27 C28 C29 124(2) . . ?
C27 C28 C33 122.3(19) . . ?
C29 C28 C33 113(2) . . ?
C10 C11 C12 116(2) . . ?
C10 C11 C16 125(3) . . ?
C16 C11 C12 119(3) . . ?
C10 C15 H15 119.2 . . ?
C14 C15 C10 122(2) . . ?
C14 C15 H15 119.2 . . ?
C11 C12 H12 121.2 . . ?
C13 C12 C11 118(2) . . ?
C13 C12 H12 121.2 . . ?
C28 C29 H29 120.7 . . ?
C28 C29 C30 119(2) . . ?
C30 C29 H29 120.7 . . ?
C29 C30 H30 119.9 . . ?
C29 C30 C31 120(2) . . ?
C31 C30 H30 119.9 . . ?
C12 C13 H13 117.3 . . ?
C14 C13 C12 125(3) . . ?
C14 C13 H13 117.3 . . ?
C15 C14 C13 116(3) . . ?
C15 C14 H14 121.9 . . ?
C13 C14 H14 121.9 . . ?
C32 C31 C30 116(2) . . ?
C32 C31 H31 121.9 . . ?
C30 C31 H31 121.9 . . ?
C28 C33 H33A 109.5 . . ?
C28 C33 H33B 109.5 . . ?
C28 C33 H33C 109.5 . . ?
H33A C33 H33B 109.5 . . ?
H33A C33 H33C 109.5 . . ?
H33B C33 H33C 109.5 . . ?
C11 C16 H16A 109.5 . . ?
C11 C16 H16B 109.5 . . ?
C11 C16 H16C 109.5 . . ?
H16A C16 H16B 109.5 . . ?
H16A C16 H16C 109.5 . . ?
H16B C16 H16C 109.5 . . ?

loop_
_geom_bond_atom_site_label_1
_geom_bond_atom_site_label_2
_geom_bond_distance
_geom_bond_site_symmetry_2
_geom_bond_publ_flag
O2 H2 0.8200 . ?
O2 C18 1.398(14) . ?
O1 H1 0.8200 . ?
O1 C1 1.368(12) . ?
C1 C2 1.366(15) . ?
C1 C6 1.390(16) . ?
C18 C23 1.367(17) . ?
C18 C19 1.347(16) . ?
C20 H20 0.9300 . ?
C20 C19 1.378(17) . ?
C20 C21 1.398(19) . ?
C3 H3 0.9300 . ?
C3 C4 1.389(16) . ?
C3 C2 1.395(16) . ?
C4 H4 0.9300 . ?
C4 C5 1.348(15) . ?
C2 C7 1.512(17) . ?
C23 H23 0.9300 . ?
C23 C22 1.357(18) . ?
C5 C6 1.395(16) . ?
C5 C17 1.517(17) . ?
C6 H6 0.9300 . ?
C19 C24 1.488(18) . ?
C24 H24A 0.9700 . ?
C24 H24B 0.9700 . ?
C24 C25 1.538(18) . ?
C22 C21 1.388(17) . ?
C22 C34 1.516(19) . ?
C7 H7A 0.9700 . ?
C7 H7B 0.9700 . ?
C7 C8 1.489(17) . ?
C26 H26 0.9300 . ?
C26 C25 1.268(14) . ?
C26 C27 1.446(19) . ?
C9 H9 0.9300 . ?
C9 C8 1.279(18) . ?
C9 C10 1.48(2) . ?
C25 H25 0.9300 . ?
C21 H21 0.9300 . ?
C8 H8 0.9300 . ?
C17 H17A 0.9600 . ?
C17 H17B 0.9600 . ?
C17 H17C 0.9600 . ?
C10 C11 1.34(2) . ?
C10 C15 1.41(3) . ?
C34 H34A 0.9600 . ?
C34 H34B 0.9600 . ?
C34 H34C 0.9600 . ?
C27 C32 1.40(2) . ?
C27 C28 1.336(19) . ?
C32 H32 0.9300 . ?
C32 C31 1.34(2) . ?
C28 C29 1.37(3) . ?
C28 C33 1.52(2) . ?
C11 C12 1.46(3) . ?
C11 C16 1.45(3) . ?
C15 H15 0.9300 . ?
C15 C14 1.34(2) . ?
C12 H12 0.9300 . ?
C12 C13 1.39(3) . ?
C29 H29 0.9300 . ?
C29 C30 1.39(3) . ?
C30 H30 0.9300 . ?
C30 C31 1.40(3) . ?
C13 H13 0.9300 . ?
C13 C14 1.35(3) . ?
C14 H14 0.9300 . ?
C31 H31 0.9300 . ?
C33 H33A 0.9600 . ?
C33 H33B 0.9600 . ?
C33 H33C 0.9600 . ?
C16 H16A 0.9600 . ?
C16 H16B 0.9600 . ?
C16 H16C 0.9600 . ?

loop_
_geom_torsion_atom_site_label_1
_geom_torsion_atom_site_label_2
_geom_torsion_atom_site_label_3
_geom_torsion_atom_site_label_4
_geom_torsion
_geom_torsion_site_symmetry_1
_geom_torsion_site_symmetry_2
_geom_torsion_site_symmetry_3
_geom_torsion_site_symmetry_4
_geom_torsion_publ_flag
O2 C18 C23 C22 180.0(12) . . . . ?
O2 C18 C19 C20 -179.3(12) . . . . ?
O2 C18 C19 C24 -2(2) . . . . ?
O1 C1 C2 C3 -179.8(12) . . . . ?
O1 C1 C2 C7 -1.3(19) . . . . ?
O1 C1 C6 C5 179.7(12) . . . . ?
C1 C2 C7 C8 -140.3(14) . . . . ?
C18 C23 C22 C21 1(2) . . . . ?
C18 C23 C22 C34 -177.6(12) . . . . ?
C18 C19 C24 C25 -138.8(14) . . . . ?
C20 C19 C24 C25 38.1(19) . . . . ?
C3 C4 C5 C6 1(2) . . . . ?
C3 C4 C5 C17 -179.7(13) . . . . ?
C3 C2 C7 C8 38(2) . . . . ?
C4 C3 C2 C1 -2(2) . . . . ?
C4 C3 C2 C7 180.0(13) . . . . ?
C4 C5 C6 C1 2(2) . . . . ?
C2 C1 C6 C5 -4(2) . . . . ?
C2 C3 C4 C5 -1(2) . . . . ?
C2 C7 C8 C9 -117.5(17) . . . . ?
C23 C18 C19 C20 6(2) . . . . ?
C23 C18 C19 C24 -177.4(14) . . . . ?
C23 C22 C21 C20 2(2) . . . . ?
C6 C1 C2 C3 4.0(19) . . . . ?
C6 C1 C2 C7 -177.6(13) . . . . ?
C19 C18 C23 C22 -5(2) . . . . ?
C19 C20 C21 C22 -2(2) . . . . ?
C19 C24 C25 C26 -114.9(16) . . . . ?
C26 C27 C32 C31 -176.7(19) . . . . ?
C26 C27 C28 C29 -178.9(19) . . . . ?
C26 C27 C28 C33 -3(3) . . . . ?
C9 C10 C11 C12 -179.9(15) . . . . ?
C9 C10 C11 C16 0(3) . . . . ?
C9 C10 C15 C14 -177.2(16) . . . . ?
C25 C26 C27 C32 21(3) . . . . ?
C25 C26 C27 C28 -157.2(17) . . . . ?
C21 C20 C19 C18 -2(2) . . . . ?
C21 C20 C19 C24 -179.5(13) . . . . ?
C8 C9 C10 C11 -155.2(19) . . . . ?
C8 C9 C10 C15 24(3) . . . . ?
C17 C5 C6 C1 -178.0(12) . . . . ?
C10 C9 C8 C7 -178.6(15) . . . . ?
C10 C11 C12 C13 -1(3) . . . . ?
C10 C15 C14 C13 -4(3) . . . . ?
C34 C22 C21 C20 -179.3(13) . . . . ?
C27 C26 C25 C24 -177.0(14) . . . . ?
C27 C32 C31 C30 -4(3) . . . . ?
C27 C28 C29 C30 -4(4) . . . . ?
C32 C27 C28 C29 3(3) . . . . ?
C32 C27 C28 C33 178.9(16) . . . . ?
C28 C27 C32 C31 1(3) . . . . ?
C28 C29 C30 C31 1(4) . . . . ?
C11 C10 C15 C14 2(3) . . . . ?
C11 C12 C13 C14 -1(4) . . . . ?
C15 C10 C11 C12 1(3) . . . . ?
C15 C10 C11 C16 -179.3(19) . . . . ?
C12 C13 C14 C15 4(4) . . . . ?
C29 C30 C31 C32 2(4) . . . . ?
C33 C28 C29 C30 179(2) . . . . ?
C16 C11 C12 C13 179(2) . . . . ?
